data_4304253
loop_
_publ_author_name
'Michael Veith'
'Kroum Valtchev'
'Volker Huch'

_publ_section_title
;
Tetraalkoxyaluminates of Nickel(II), Copper(II), and Copper(I)
;
_journal_name_full 'Inorganic Chemistry'
_journal_page_first 1204
_journal_page_last 1217
_journal_paper_doi 10.1021/ic701729y
_journal_volume 47
_journal_year 2008
_chemical_formula_sum 'C30 H68 Al2 Ni O8'
_chemical_formula_weight 669.51
_chemical_name_systematic
; 
 ? 
;
_space_group_IT_number 19
_symmetry_cell_setting orthorhombic
_symmetry_space_group_name_Hall 'P 2ac 2ab'
_symmetry_space_group_name_H-M 'P 21 21 21'
_atom_sites_solution_hydrogens geom
_atom_sites_solution_primary direct
_atom_sites_solution_secondary difmap
_audit_creation_method SHELXL-97
_cell_angle_alpha 90.00
_cell_angle_beta 90.00
_cell_angle_gamma 90.00
_cell_formula_units_Z 4
_cell_length_a 9.317(2)
_cell_length_b 17.258(3)
_cell_length_c 26.922(5)
_cell_measurement_reflns_used 25
_cell_measurement_temperature 293(2)
_cell_measurement_theta_max 12
_cell_measurement_theta_min 9
_cell_volume 4328.9(14)
_computing_structure_refinement 'SHELXL-97 (Sheldrick, 1997)'
_computing_structure_solution 'SHELXS-97 (Sheldrick, 1990)'
_diffrn_ambient_temperature 293(2)
_diffrn_measured_fraction_theta_full 1.000
_diffrn_measured_fraction_theta_max 1.000
_diffrn_measurement_device_type 'Siemens/STOE AED 2'
_diffrn_measurement_method 'omega-theta scan'
_diffrn_radiation_monochromator graphite
_diffrn_radiation_source 'fine-focus sealed tube'
_diffrn_radiation_type MoK\a
_diffrn_radiation_wavelength 0.71073
_diffrn_reflns_av_R_equivalents 0.0000
_diffrn_reflns_av_sigmaI/netI 0.0525
_diffrn_reflns_limit_h_max 10
_diffrn_reflns_limit_h_min 0
_diffrn_reflns_limit_k_max 19
_diffrn_reflns_limit_k_min 0
_diffrn_reflns_limit_l_max 30
_diffrn_reflns_limit_l_min 0
_diffrn_reflns_number 3841
_diffrn_reflns_theta_full 24.00
_diffrn_reflns_theta_max 24.00
_diffrn_reflns_theta_min 1.51
_exptl_absorpt_coefficient_mu 0.524
_exptl_absorpt_correction_T_max 0.9979
_exptl_absorpt_correction_T_min 0.9168
_exptl_absorpt_correction_type empirical
_exptl_crystal_colour blue
_exptl_crystal_density_diffrn 1.027
_exptl_crystal_density_method 'not measured'
_exptl_crystal_description 'irregular lumbs'
_exptl_crystal_F_000 1464
_exptl_crystal_size_max 0.55
_exptl_crystal_size_mid 0.4
_exptl_crystal_size_min 0.35
_refine_diff_density_max 0.339
_refine_diff_density_min -0.180
_refine_diff_density_rms 0.048
_refine_ls_abs_structure_details 'Flack H D (1983), Acta Cryst. A39, 876-881'
_refine_ls_abs_structure_Flack -0.11(5)
_refine_ls_extinction_method none
_refine_ls_goodness_of_fit_ref 1.123
_refine_ls_hydrogen_treatment mixed
_refine_ls_matrix_type full
_refine_ls_number_parameters 445
_refine_ls_number_reflns 3841
_refine_ls_number_restraints 0
_refine_ls_restrained_S_all 1.123
_refine_ls_R_factor_all 0.1381
_refine_ls_R_factor_gt 0.0764
_refine_ls_shift/su_max 0.999
_refine_ls_shift/su_mean 0.069
_refine_ls_structure_factor_coef Fsqd
_refine_ls_weighting_details 'calc w=1/[\s^2^(Fo^2^)+(0.0816P)^2^+3.1635P] where P=(Fo^2^+2Fc^2^)/3'
_refine_ls_weighting_scheme calc
_refine_ls_wR_factor_gt 0.1641
_refine_ls_wR_factor_ref 0.2106
_reflns_number_gt 2318
_reflns_number_total 3841
_reflns_threshold_expression >2sigma(I)
_cod_data_source_file ic701729y-file003_07.cif
_cod_data_source_block comp_13
_cod_database_code 4304253

loop_
_symmetry_equiv_pos_as_xyz
'x, y, z'
'-x+1/2, -y, z+1/2'
'-x, y+1/2, -z+1/2'
'x+1/2, -y+1/2, -z'

loop_
_atom_site_label
_atom_site_type_symbol
_atom_site_fract_x
_atom_site_fract_y
_atom_site_fract_z
_atom_site_U_iso_or_equiv
_atom_site_adp_type
_atom_site_occupancy
_atom_site_symmetry_multiplicity
_atom_site_calc_flag
_atom_site_refinement_flags
_atom_site_disorder_assembly
_atom_site_disorder_group
Ni Ni 0.37310(16) 0.07538(7) 0.87523(5) 0.0818(5) Uani 1 1 d . . .
Al1 Al 0.3497(4) -0.00107(19) 0.96790(11) 0.0869(10) Uani 1 1 d . . .
Al2 Al 0.3754(4) 0.13837(17) 0.77786(11) 0.0776(8) Uani 1 1 d . . .
O1 O 0.2610(7) 0.0774(5) 0.9359(2) 0.0824(19) Uani 1 1 d . . .
O2 O 0.4687(7) -0.0007(4) 0.9166(3) 0.091(2) Uani 1 1 d . . .
O3 O 0.2990(8) 0.0561(4) 0.8084(2) 0.088(2) Uani 1 1 d . A .
O4 O 0.4547(9) 0.1609(4) 0.8372(3) 0.093(2) Uani 1 1 d . A .
O5 O 0.2515(11) -0.0808(6) 0.9677(5) 0.160(4) Uani 1 1 d . B .
O6 O 0.4268(13) 0.0279(7) 1.0206(3) 0.175(5) Uani 1 1 d . . .
O7 O 0.4914(13) 0.1140(8) 0.7353(4) 0.177(5) Uani 1 1 d . . .
O8 O 0.2542(14) 0.2027(6) 0.7628(6) 0.187(6) Uani 1 1 d . . .
C1 C 0.148(2) 0.1254(10) 0.9494(6) 0.132(5) Uani 1 1 d . . .
C2 C 0.0809(19) 0.1695(11) 0.9072(7) 0.184(8) Uani 1 1 d . . .
H2A H 0.1542 0.1848 0.8841 0.276 Uiso 1 1 calc R . .
H2B H 0.0335 0.2147 0.9199 0.276 Uiso 1 1 calc R . .
H2C H 0.0123 0.1371 0.8906 0.276 Uiso 1 1 calc R . .
C3 C 0.052(2) 0.0929(12) 0.9847(10) 0.250(13) Uani 1 1 d . . .
H3A H 0.0061 0.0484 0.9706 0.375 Uiso 1 1 calc R . .
H3B H -0.0186 0.1306 0.9938 0.375 Uiso 1 1 calc R . .
H3C H 0.1053 0.0777 1.0137 0.375 Uiso 1 1 calc R . .
C4 C 0.213(3) 0.1932(14) 0.9810(9) 0.282(15) Uani 1 1 d . . .
H4A H 0.2802 0.2220 0.9610 0.423 Uiso 1 1 calc R . .
H4B H 0.2624 0.1722 1.0093 0.423 Uiso 1 1 calc R . .
H4C H 0.1380 0.2270 0.9920 0.423 Uiso 1 1 calc R . .
C5 C 0.599(2) -0.0481(13) 0.9057(7) 0.204(10) Uani 1 1 d . . .
H5 H 0.6619 -0.0212 0.9292 0.245 Uiso 1 1 calc R . .
C6 C 0.667(2) -0.0212(12) 0.8625(9) 0.248(13) Uani 1 1 d . . .
H6A H 0.6394 0.0314 0.8563 0.372 Uiso 1 1 calc R . .
H6B H 0.6404 -0.0530 0.8348 0.372 Uiso 1 1 calc R . .
H6C H 0.7696 -0.0236 0.8670 0.372 Uiso 1 1 calc R . .
C7 C 0.606(3) -0.1113(14) 0.9259(11) 0.38(3) Uani 1 1 d . . .
H7A H 0.5449 -0.1117 0.9547 0.565 Uiso 1 1 calc R . .
H7B H 0.7031 -0.1212 0.9358 0.565 Uiso 1 1 calc R . .
H7C H 0.5749 -0.1508 0.9031 0.565 Uiso 1 1 calc R . .
C8 C 0.2061(18) -0.0070(8) 0.7920(5) 0.119(5) Uani 1 1 d . . .
H8 H 0.2722 0.0000 0.7786 0.143 Uiso 0.57(2) 1 d P A 1
C9A C 0.139(7) -0.050(3) 0.8328(16) 0.23(4) Uani 0.57(2) 1 d P A 1
H9A1 H 0.2116 -0.0712 0.8540 0.340 Uiso 0.57(2) 1 calc PR A 1
H9A2 H 0.0819 -0.0917 0.8193 0.340 Uiso 0.57(2) 1 calc PR A 1
H9A3 H 0.0780 -0.0161 0.8516 0.340 Uiso 0.57(2) 1 calc PR A 1
C10A C 0.125(7) 0.017(3) 0.7508(18) 0.29(4) Uani 0.57(2) 1 d P A 1
H10A H 0.1848 0.0471 0.7290 0.433 Uiso 0.57(2) 1 calc PR A 1
H10B H 0.0457 0.0477 0.7618 0.433 Uiso 0.57(2) 1 calc PR A 1
H10C H 0.0904 -0.0278 0.7333 0.433 Uiso 0.57(2) 1 calc PR A 1
C12B C 0.208(11) -0.024(5) 0.7427(17) 0.40(9) Uani 0.43(2) 1 d P A 2
H12A H 0.1518 0.0138 0.7251 0.597 Uiso 0.43(2) 1 calc PR A 2
H12B H 0.1695 -0.0744 0.7374 0.597 Uiso 0.43(2) 1 calc PR A 2
H12C H 0.3056 -0.0219 0.7309 0.597 Uiso 0.43(2) 1 calc PR A 2
C13B C 0.298(4) -0.0768(14) 0.7962(19) 0.15(2) Uani 0.43(2) 1 d P A 2
H13A H 0.3253 -0.0840 0.8303 0.232 Uiso 0.43(2) 1 calc PR A 2
H13B H 0.3818 -0.0704 0.7761 0.232 Uiso 0.43(2) 1 calc PR A 2
H13C H 0.2449 -0.1213 0.7850 0.232 Uiso 0.43(2) 1 calc PR A 2
C14B C 0.075(6) 0.002(4) 0.824(3) 0.23(5) Uani 0.43(2) 1 d P A 2
H14A H 0.1031 0.0074 0.8578 0.339 Uiso 0.43(2) 1 calc PR A 2
H14B H 0.0154 -0.0431 0.8202 0.339 Uiso 0.43(2) 1 calc PR A 2
H14C H 0.0227 0.0470 0.8134 0.339 Uiso 0.43(2) 1 calc PR A 2
C11 C 0.543(2) 0.2262(10) 0.8539(6) 0.132(6) Uani 1 1 d . . .
C12A C 0.594(6) 0.210(2) 0.9046(13) 0.19(2) Uani 0.57(2) 1 d P A 1
H12D H 0.5144 0.2121 0.9272 0.278 Uiso 0.57(2) 1 calc PR A 1
H12E H 0.6635 0.2488 0.9139 0.278 Uiso 0.57(2) 1 calc PR A 1
H12F H 0.6373 0.1600 0.9057 0.278 Uiso 0.57(2) 1 calc PR A 1
C13A C 0.443(3) 0.2917(14) 0.8707(15) 0.177(17) Uani 0.57(2) 1 d P A 1
H13D H 0.3652 0.2704 0.8896 0.266 Uiso 0.57(2) 1 calc PR A 1
H13E H 0.4055 0.3180 0.8420 0.266 Uiso 0.57(2) 1 calc PR A 1
H13F H 0.4957 0.3277 0.8908 0.266 Uiso 0.57(2) 1 calc PR A 1
C14A C 0.674(4) 0.222(3) 0.8242(17) 0.24(3) Uani 0.57(2) 1 d P A 1
H14D H 0.6516 0.2317 0.7900 0.362 Uiso 0.57(2) 1 calc PR A 1
H14E H 0.7165 0.1719 0.8276 0.362 Uiso 0.57(2) 1 calc PR A 1
H14F H 0.7407 0.2609 0.8357 0.362 Uiso 0.57(2) 1 calc PR A 1
H11 H 0.4888 0.2573 0.8765 0.290 Uiso 0.43(2) 1 d P A 2
C9B C 0.660(11) 0.193(4) 0.882(5) 0.52(12) Uani 0.43(2) 1 d P A 2
H9B1 H 0.6227 0.1608 0.9082 0.786 Uiso 0.43(2) 1 calc PR A 2
H9B2 H 0.7166 0.2340 0.8966 0.786 Uiso 0.43(2) 1 calc PR A 2
H9B3 H 0.7199 0.1625 0.8607 0.786 Uiso 0.43(2) 1 calc PR A 2
C10B C 0.570(6) 0.276(3) 0.817(2) 0.22(4) Uani 0.43(2) 1 d P A 2
H10D H 0.4830 0.2871 0.7994 0.325 Uiso 0.43(2) 1 calc PR A 2
H10E H 0.6384 0.2531 0.7945 0.325 Uiso 0.43(2) 1 calc PR A 2
H10F H 0.6090 0.3229 0.8304 0.325 Uiso 0.43(2) 1 calc PR A 2
C15 C 0.173(3) -0.1417(14) 0.9807(12) 0.157(8) Uani 1 1 d . . .
C16A C 0.095(8) -0.141(4) 1.018(3) 0.26(5) Uani 0.61(7) 1 d P B 1
H16A H 0.0230 -0.1016 1.0141 0.395 Uiso 0.61(7) 1 calc PR B 1
H16B H 0.1519 -0.1299 1.0468 0.395 Uiso 0.61(7) 1 calc PR B 1
H16C H 0.0498 -0.1905 1.0217 0.395 Uiso 0.61(7) 1 calc PR B 1
C17A C 0.072(6) -0.157(5) 0.9348(17) 0.23(3) Uani 0.61(7) 1 d P B 1
H17A H 0.1250 -0.1488 0.9046 0.343 Uiso 0.61(7) 1 calc PR B 1
H17B H -0.0081 -0.1226 0.9360 0.343 Uiso 0.61(7) 1 calc PR B 1
H17C H 0.0389 -0.2098 0.9358 0.343 Uiso 0.61(7) 1 calc PR B 1
C18A C 0.278(7) -0.211(4) 0.991(5) 0.42(7) Uani 0.61(7) 1 d P B 1
H18A H 0.3412 -0.2177 0.9635 0.632 Uiso 0.61(7) 1 calc PR B 1
H18B H 0.2238 -0.2572 0.9966 0.632 Uiso 0.61(7) 1 calc PR B 1
H18C H 0.3339 -0.1995 1.0205 0.632 Uiso 0.61(7) 1 calc PR B 1
C16B C 0.013(5) -0.116(6) 1.006(5) 0.21(4) Uani 0.39(7) 1 d P B 2
H16D H 0.0231 -0.0679 1.0236 0.315 Uiso 0.39(7) 1 calc PR B 2
H16E H -0.0181 -0.1556 1.0288 0.315 Uiso 0.39(7) 1 calc PR B 2
H16F H -0.0573 -0.1101 0.9802 0.315 Uiso 0.39(7) 1 calc PR B 2
C17B C 0.188(13) -0.205(6) 0.950(3) 0.19(5) Uani 0.39(7) 1 d P B 2
H17D H 0.2848 -0.2072 0.9380 0.279 Uiso 0.39(7) 1 calc PR B 2
H17E H 0.1226 -0.2011 0.9231 0.279 Uiso 0.39(7) 1 calc PR B 2
H17F H 0.1680 -0.2513 0.9690 0.279 Uiso 0.39(7) 1 calc PR B 2
C18B C 0.221(10) -0.184(4) 1.035(3) 0.20(3) Uani 0.39(7) 1 d P B 2
H18D H 0.2153 -0.1471 1.0614 0.294 Uiso 0.39(7) 1 calc PR B 2
H18E H 0.3170 -0.2037 1.0325 0.294 Uiso 0.39(7) 1 calc PR B 2
H18F H 0.1564 -0.2265 1.0419 0.294 Uiso 0.39(7) 1 calc PR B 2
C19 C 0.492(3) 0.0371(12) 1.0655(7) 0.182(9) Uani 1 1 d . . .
C20 C 0.386(5) 0.071(2) 1.0992(8) 0.37(3) Uani 1 1 d . . .
H20A H 0.2994 0.0408 1.0980 0.556 Uiso 1 1 calc R . .
H20B H 0.3660 0.1231 1.0892 0.556 Uiso 1 1 calc R . .
H20C H 0.4232 0.0707 1.1324 0.556 Uiso 1 1 calc R . .
C21 C 0.627(5) 0.077(3) 1.0621(15) 0.58(5) Uani 1 1 d . . .
H21A H 0.6878 0.0512 1.0387 0.869 Uiso 1 1 calc R . .
H21B H 0.6724 0.0777 1.0941 0.869 Uiso 1 1 calc R . .
H21C H 0.6105 0.1294 1.0514 0.869 Uiso 1 1 calc R . .
C22 C 0.530(4) -0.0361(16) 1.0840(9) 0.35(2) Uani 1 1 d . . .
H22A H 0.5973 -0.0603 1.0617 0.523 Uiso 1 1 calc R . .
H22B H 0.4461 -0.0678 1.0867 0.523 Uiso 1 1 calc R . .
H22C H 0.5739 -0.0305 1.1161 0.523 Uiso 1 1 calc R . .
C23 C 0.583(2) 0.1022(11) 0.6968(6) 0.138(6) Uani 1 1 d . . .
C24 C 0.627(4) 0.1704(14) 0.6725(9) 0.33(2) Uani 1 1 d . . .
H24A H 0.6770 0.2033 0.6956 0.488 Uiso 1 1 calc R . .
H24B H 0.5451 0.1972 0.6597 0.488 Uiso 1 1 calc R . .
H24C H 0.6907 0.1572 0.6456 0.488 Uiso 1 1 calc R . .
C25 C 0.709(3) 0.060(2) 0.7162(10) 0.301(18) Uani 1 1 d . . .
H25A H 0.6783 0.0134 0.7323 0.452 Uiso 1 1 calc R . .
H25B H 0.7591 0.0922 0.7397 0.452 Uiso 1 1 calc R . .
H25C H 0.7724 0.0474 0.6892 0.452 Uiso 1 1 calc R . .
C26 C 0.510(3) 0.0553(18) 0.6590(8) 0.309(18) Uani 1 1 d . . .
H26A H 0.4819 0.0066 0.6732 0.463 Uiso 1 1 calc R . .
H26B H 0.5736 0.0464 0.6316 0.463 Uiso 1 1 calc R . .
H26C H 0.4261 0.0823 0.6476 0.463 Uiso 1 1 calc R . .
C27 C 0.165(2) 0.2510(12) 0.7385(10) 0.169(8) Uani 1 1 d . . .
C28 C 0.029(4) 0.261(2) 0.7695(13) 0.38(3) Uani 1 1 d . . .
H28A H 0.0545 0.2748 0.8028 0.574 Uiso 1 1 calc R . .
H28B H -0.0241 0.2132 0.7698 0.574 Uiso 1 1 calc R . .
H28C H -0.0294 0.3012 0.7553 0.574 Uiso 1 1 calc R . .
C29 C 0.129(4) 0.232(2) 0.6898(9) 0.36(3) Uani 1 1 d . . .
H29A H 0.0889 0.1808 0.6889 0.541 Uiso 1 1 calc R . .
H29B H 0.2129 0.2341 0.6694 0.541 Uiso 1 1 calc R . .
H29C H 0.0589 0.2684 0.6776 0.541 Uiso 1 1 calc R . .
C30 C 0.234(3) 0.3260(16) 0.7379(16) 0.38(3) Uani 1 1 d . . .
H30A H 0.2554 0.3416 0.7713 0.567 Uiso 1 1 calc R . .
H30B H 0.1709 0.3633 0.7229 0.567 Uiso 1 1 calc R . .
H30C H 0.3211 0.3228 0.7190 0.567 Uiso 1 1 calc R . .

loop_
_atom_site_aniso_label
_atom_site_aniso_U_11
_atom_site_aniso_U_22
_atom_site_aniso_U_33
_atom_site_aniso_U_23
_atom_site_aniso_U_13
_atom_site_aniso_U_12
Ni 0.0885(9) 0.0845(8) 0.0725(7) 0.0056(7) -0.0040(8) -0.0049(9)
Al1 0.087(2) 0.090(2) 0.083(2) 0.0160(17) 0.0034(19) 0.005(2)
Al2 0.0749(19) 0.0809(18) 0.0771(18) 0.0114(15) -0.003(2) 0.000(2)
O1 0.078(4) 0.087(5) 0.083(4) 0.003(4) 0.003(4) 0.020(5)
O2 0.072(4) 0.109(5) 0.092(5) 0.011(4) 0.008(4) 0.022(5)
O3 0.106(5) 0.080(5) 0.077(4) -0.001(4) -0.010(4) -0.027(4)
O4 0.106(5) 0.081(4) 0.093(5) -0.007(4) -0.004(4) -0.030(5)
O5 0.137(8) 0.096(6) 0.247(12) 0.034(8) 0.043(9) -0.025(7)
O6 0.204(11) 0.229(11) 0.094(6) -0.014(7) -0.045(7) 0.054(10)
O7 0.157(9) 0.242(13) 0.133(8) -0.057(8) 0.081(8) -0.040(9)
O8 0.161(10) 0.124(8) 0.278(15) 0.052(9) -0.083(11) 0.031(8)
C1 0.133(13) 0.135(12) 0.127(11) 0.027(10) 0.008(11) 0.039(13)
C2 0.168(17) 0.204(18) 0.180(17) -0.004(15) 0.001(14) 0.081(16)
C3 0.166(17) 0.195(19) 0.39(3) 0.09(2) 0.15(2) 0.047(16)
C4 0.31(4) 0.28(3) 0.25(3) -0.09(2) 0.02(3) 0.12(3)
C5 0.21(2) 0.23(2) 0.172(15) 0.085(15) 0.103(15) 0.129(18)
C6 0.21(2) 0.184(18) 0.34(3) 0.01(2) 0.16(2) 0.087(17)
C7 0.35(4) 0.28(3) 0.50(4) 0.28(3) 0.28(4) 0.25(3)
C8 0.151(13) 0.107(10) 0.099(9) -0.006(8) -0.027(10) -0.057(12)
C9A 0.34(9) 0.20(5) 0.14(3) -0.06(3) 0.09(4) -0.21(6)
C10A 0.41(7) 0.23(5) 0.23(5) 0.03(4) -0.27(5) -0.17(5)
C12B 0.72(18) 0.38(9) 0.10(3) -0.17(5) 0.21(7) -0.47(12)
C13B 0.15(3) 0.033(14) 0.28(6) -0.05(2) -0.03(4) 0.005(19)
C14B 0.12(3) 0.21(7) 0.35(10) -0.20(8) 0.08(5) -0.09(4)
C11 0.153(16) 0.121(12) 0.122(12) -0.017(10) -0.020(12) -0.061(12)
C12A 0.28(5) 0.15(3) 0.13(2) -0.02(2) -0.03(3) -0.09(4)
C13A 0.15(2) 0.088(16) 0.29(4) -0.11(2) -0.01(3) 0.023(17)
C14A 0.11(3) 0.39(8) 0.22(5) -0.17(5) 0.02(3) -0.14(4)
C9B 0.47(13) 0.21(6) 0.9(2) -0.33(11) -0.62(17) 0.17(8)
C10B 0.23(7) 0.16(4) 0.26(6) 0.11(5) -0.12(6) -0.18(5)
C15 0.136(17) 0.127(16) 0.21(2) 0.029(18) 0.011(19) -0.032(15)
C16A 0.23(9) 0.22(7) 0.34(10) -0.03(7) 0.16(10) -0.07(7)
C17A 0.16(4) 0.32(8) 0.21(4) 0.02(5) -0.03(3) -0.05(5)
C18A 0.23(7) 0.25(6) 0.8(2) 0.36(10) 0.19(9) 0.13(5)
C16B 0.05(2) 0.24(8) 0.34(9) -0.03(6) 0.04(4) 0.01(3)
C17B 0.20(13) 0.13(7) 0.23(7) 0.04(6) 0.03(7) 0.01(8)
C18B 0.16(7) 0.17(5) 0.25(7) 0.03(5) -0.05(5) 0.06(5)
C19 0.30(3) 0.145(14) 0.105(12) -0.001(12) -0.062(17) 0.000(19)
C20 0.52(6) 0.46(5) 0.129(16) -0.05(2) 0.00(3) 0.17(6)
C21 0.66(8) 0.69(8) 0.39(5) -0.11(6) 0.08(6) -0.59(8)
C22 0.48(6) 0.30(3) 0.27(3) 0.12(3) -0.17(4) -0.01(4)
C23 0.159(15) 0.155(14) 0.099(10) -0.005(10) 0.027(11) 0.008(12)
C24 0.53(6) 0.21(2) 0.24(3) 0.07(2) 0.23(3) 0.01(3)
C25 0.24(3) 0.40(5) 0.26(3) 0.05(3) 0.03(3) 0.12(3)
C26 0.29(3) 0.47(5) 0.162(17) -0.14(3) 0.07(2) -0.11(4)
C27 0.142(16) 0.139(14) 0.23(2) 0.087(15) -0.017(16) 0.034(13)
C28 0.29(4) 0.49(6) 0.37(5) 0.17(4) 0.05(4) 0.21(4)
C29 0.42(5) 0.49(6) 0.18(2) 0.04(3) -0.13(3) 0.07(5)
C30 0.29(4) 0.24(3) 0.61(7) 0.23(4) -0.15(5) -0.07(3)

loop_
_atom_type_symbol
_atom_type_description
_atom_type_scat_dispersion_real
_atom_type_scat_dispersion_imag
_atom_type_scat_source
C C 0.0033 0.0016 'International Tables Vol C Tables 4.2.6.8 and 6.1.1.4'
H H 0.0000 0.0000 'International Tables Vol C Tables 4.2.6.8 and 6.1.1.4'
O O 0.0106 0.0060 'International Tables Vol C Tables 4.2.6.8 and 6.1.1.4'
Al Al 0.0645 0.0514 'International Tables Vol C Tables 4.2.6.8 and 6.1.1.4'
Ni Ni 0.3393 1.1124 'International Tables Vol C Tables 4.2.6.8 and 6.1.1.4'

loop_
_geom_angle_atom_site_label_1
_geom_angle_atom_site_label_2
_geom_angle_atom_site_label_3
_geom_angle
_geom_angle_site_symmetry_1
_geom_angle_site_symmetry_3
_geom_angle_publ_flag
O1 Ni O2 77.1(3) . . ?
O1 Ni O4 129.7(3) . . ?
O2 Ni O4 129.4(3) . . ?
O1 Ni O3 126.0(3) . . ?
O2 Ni O3 125.1(3) . . ?
O4 Ni O3 77.5(3) . . ?
O1 Ni Al1 39.2(2) . . ?
O2 Ni Al1 38.1(2) . . ?
O4 Ni Al1 147.7(2) . . ?
O3 Ni Al1 134.8(2) . . ?
O1 Ni Al2 140.8(2) . . ?
O2 Ni Al2 141.9(2) . . ?
O4 Ni Al2 38.9(2) . . ?
O3 Ni Al2 38.6(2) . . ?
Al1 Ni Al2 173.34(11) . . ?
O5 Al1 O6 119.4(7) . . ?
O5 Al1 O2 110.3(5) . . ?
O6 Al1 O2 113.1(5) . . ?
O5 Al1 O1 111.7(5) . . ?
O6 Al1 O1 112.3(5) . . ?
O2 Al1 O1 84.9(3) . . ?
O5 Al1 Ni 115.4(5) . . ?
O6 Al1 Ni 125.2(5) . . ?
O2 Al1 Ni 42.5(2) . . ?
O1 Al1 Ni 42.7(2) . . ?
O7 Al2 O8 117.3(7) . . ?
O7 Al2 O3 112.5(5) . . ?
O8 Al2 O3 112.2(6) . . ?
O7 Al2 O4 114.0(5) . . ?
O8 Al2 O4 110.8(6) . . ?
O3 Al2 O4 85.8(3) . . ?
O7 Al2 Ni 123.7(5) . . ?
O8 Al2 Ni 118.9(6) . . ?
O3 Al2 Ni 42.9(2) . . ?
O4 Al2 Ni 42.9(2) . . ?
C1 O1 Al1 132.1(8) . . ?
C1 O1 Ni 129.8(8) . . ?
Al1 O1 Ni 98.2(4) . . ?
C5 O2 Al1 131.2(8) . . ?
C5 O2 Ni 129.3(8) . . ?
Al1 O2 Ni 99.4(3) . . ?
C8 O3 Al2 133.5(7) . . ?
C8 O3 Ni 128.0(7) . . ?
Al2 O3 Ni 98.5(3) . . ?
C11 O4 Al2 131.9(8) . . ?
C11 O4 Ni 129.7(8) . . ?
Al2 O4 Ni 98.2(3) . . ?
C15 O5 Al1 164.5(18) . . ?
C19 O6 Al1 169.2(13) . . ?
C23 O7 Al2 172.6(14) . . ?
C27 O8 Al2 165.3(17) . . ?
O1 C1 C3 114.5(13) . . ?
O1 C1 C2 114.8(13) . . ?
C3 C1 C2 116.6(17) . . ?
O1 C1 C4 106.8(16) . . ?
C3 C1 C4 100.1(17) . . ?
C2 C1 C4 101.2(15) . . ?
C7 C5 C6 130(2) . . ?
C7 C5 O2 116.6(19) . . ?
C6 C5 O2 110.6(14) . . ?
C12B C8 C10A 45(5) . . ?
C12B C8 O3 116(2) . . ?
C10A C8 O3 109.8(19) . . ?
C12B C8 C9A 129(3) . . ?
C10A C8 C9A 121(3) . . ?
O3 C8 C9A 114.0(17) . . ?
C12B C8 C13B 84(5) . . ?
C10A C8 C13B 127(3) . . ?
O3 C8 C13B 104.1(16) . . ?
C9A C8 C13B 77(3) . . ?
C12B C8 C14B 126(5) . . ?
C10A C8 C14B 89(4) . . ?
O3 C8 C14B 104(2) . . ?
C9A C8 C14B 44(4) . . ?
C13B C8 C14B 121(4) . . ?
C8 C12B C13B 51(3) . . ?
C8 C13B C12B 45(2) . . ?
C10B C11 C9B 120(6) . . ?
C10B C11 O4 112(2) . . ?
C9B C11 O4 106(3) . . ?
C10B C11 C14A 58(3) . . ?
C9B C11 C14A 69(6) . . ?
O4 C11 C14A 105(2) . . ?
C10B C11 C12A 138(3) . . ?
C9B C11 C12A 36(6) . . ?
O4 C11 C12A 108.9(18) . . ?
C14A C11 C12A 103(3) . . ?
C10B C11 C13A 82(3) . . ?
C9B C11 C13A 126(4) . . ?
O4 C11 C13A 108.5(16) . . ?
C14A C11 C13A 135(3) . . ?
C12A C11 C13A 93(3) . . ?
O5 C15 C16A 122(4) . . ?
O5 C15 C18A 108(3) . . ?
C16A C15 C18A 103(4) . . ?
O5 C15 C17B 115(4) . . ?
C16A C15 C17B 123(5) . . ?
C18A C15 C17B 56(5) . . ?
O5 C15 C16B 113(4) . . ?
C16A C15 C16B 32(7) . . ?
C18A C15 C16B 132(5) . . ?
C17B C15 C16B 122(6) . . ?
O5 C15 C17A 105(3) . . ?
C16A C15 C17A 107(4) . . ?
C18A C15 C17A 113(6) . . ?
C17B C15 C17A 57(4) . . ?
C16B C15 C17A 81(4) . . ?
O5 C15 C18B 115(3) . . ?
C16A C15 C18B 57(4) . . ?
C18A C15 C18B 49(3) . . ?
C17B C15 C18B 98(4) . . ?
C16B C15 C18B 90(5) . . ?
C17A C15 C18B 139(4) . . ?
O6 C19 C22 108.8(18) . . ?
O6 C19 C21 113(3) . . ?
C22 C19 C21 104(3) . . ?
O6 C19 C20 107(2) . . ?
C22 C19 C20 108(2) . . ?
C21 C19 C20 116(3) . . ?
O7 C23 C24 114.5(17) . . ?
O7 C23 C26 108.7(17) . . ?
C24 C23 C26 106(2) . . ?
O7 C23 C25 107.7(16) . . ?
C24 C23 C25 110(2) . . ?
C26 C23 C25 110(2) . . ?
O8 C27 C29 118(2) . . ?
O8 C27 C30 106(2) . . ?
C29 C27 C30 108(2) . . ?
O8 C27 C28 109(2) . . ?
C29 C27 C28 110(3) . . ?
C30 C27 C28 106(3) . . ?

loop_
_geom_bond_atom_site_label_1
_geom_bond_atom_site_label_2
_geom_bond_distance
_geom_bond_site_symmetry_2
_geom_bond_publ_flag
Ni O1 1.939(7) . ?
Ni O2 1.938(7) . ?
Ni O4 1.951(7) . ?
Ni O3 1.954(7) . ?
Ni Al1 2.831(3) . ?
Ni Al2 2.838(3) . ?
Al1 O5 1.653(11) . ?
Al1 O6 1.666(10) . ?
Al1 O2 1.772(7) . ?
Al1 O1 1.805(8) . ?
Al2 O7 1.630(10) . ?
Al2 O8 1.635(11) . ?
Al2 O3 1.789(7) . ?
Al2 O4 1.802(8) . ?
O1 C1 1.390(16) . ?
O2 C5 1.490(18) . ?
O3 C8 1.460(13) . ?
O4 C11 1.465(15) . ?
O5 C15 1.32(2) . ?
O6 C19 1.365(18) . ?
O7 C23 1.358(16) . ?
O8 C27 1.349(17) . ?
C1 C3 1.42(2) . ?
C1 C2 1.502(19) . ?
C1 C4 1.57(3) . ?
C5 C7 1.22(2) . ?
C5 C6 1.41(2) . ?
C8 C12B 1.36(4) . ?
C8 C10A 1.40(3) . ?
C8 C9A 1.47(4) . ?
C8 C13B 1.48(3) . ?
C8 C14B 1.50(6) . ?
C12B C13B 1.90(10) . ?
C11 C10B 1.34(4) . ?
C11 C9B 1.45(6) . ?
C11 C14A 1.46(4) . ?
C11 C12A 1.47(4) . ?
C11 C13A 1.53(3) . ?
C15 C16A 1.24(6) . ?
C15 C18A 1.57(5) . ?
C15 C17B 1.37(9) . ?
C15 C16B 1.70(7) . ?
C15 C17A 1.58(5) . ?
C15 C18B 1.70(7) . ?
C19 C22 1.40(3) . ?
C19 C21 1.44(4) . ?
C19 C20 1.46(3) . ?
C23 C24 1.41(2) . ?
C23 C26 1.47(2) . ?
C23 C25 1.48(3) . ?
C27 C29 1.39(3) . ?
C27 C30 1.45(3) . ?
C27 C28 1.52(3) . ?
